data_2008091
loop_
_publ_author_name
'Plenio, Herbert'
'Hermann, Jorg'

_publ_section_title
;
 A cylindrical macrocycle with two caesium cations sandwiched between
 two diaza-18-crown-6 macrocycles
;
_journal_issue 1
_journal_name_full 'Acta Crystallographica Section C'
_journal_page_first 62
_journal_page_last 64
_journal_paper_doi 10.1107/S0108270198011755
_journal_volume 55
_journal_year 1999
_chemical_formula_iupac '[Cs2 (C2 F6 O6 S2)2 (C40 H62 F2 N4 O8)]'
_chemical_formula_moiety '[Cs2 (C40 H62 F2 N4 O8)(C2 F6 O6 S2)2]'
_chemical_formula_sum 'C42 H62 Cs2 F8 N4 O14 S2'
_chemical_formula_weight 1328.90
_chemical_name_common (FN2O4)2
_chemical_name_systematic
;
 35,44-difluoro-6,9,23,26,38,41,47,50-octaoxa-3,12,20,29-tetraaza-
pentacyclo[29.8(3,12)8(20,29)3(1,31)1(1,31)1(14,18)]dopentaconta
-14,16,18(44),31,33,1(35)-hexene
;
_space_group_IT_number 15
_symmetry_cell_setting monoclinic
_symmetry_space_group_name_Hall '-C 2yc'
_symmetry_space_group_name_H-M 'C 1 2/c 1'
_audit_creation_method SHELXL-97
_cell_angle_alpha 90.00
_cell_angle_beta 92.26(3)
_cell_angle_gamma 90.00
_cell_formula_units_Z 4
_cell_length_a 21.331(4)
_cell_length_b 12.203(2)
_cell_length_c 20.881(4)
_cell_measurement_reflns_used 25
_cell_measurement_temperature 293(2)
_cell_measurement_theta_max 18.3
_cell_measurement_theta_min 2.3
_cell_volume 5431.1(17)
_computing_cell_refinement TURBOMOLE
_computing_data_collection 'TURBOMOLE (Enraf-Nonius, 199X)'
_computing_data_reduction 'CADFOR, CADSEX (Keller, 1993)'
_computing_molecular_graphics 'Schakal-93 (Keller, 1995))'
_computing_publication_material 'CIFTAB (Sheldrick, 199X)'
_computing_structure_refinement SHELX97
_computing_structure_solution 'SHELX97 (Sheldrick, 1997)'
_diffrn_ambient_temperature 293(2)
_diffrn_measured_fraction_theta_full 0.474
_diffrn_measured_fraction_theta_max 0.474
_diffrn_measurement_device_type 'Enraf-Nonius CAD-4'
_diffrn_measurement_method \w--2\q
_diffrn_radiation_monochromator graphite
_diffrn_radiation_source 'fine-focus sealed tube'
_diffrn_radiation_type MoK\a
_diffrn_radiation_wavelength 0.71069
_diffrn_reflns_av_R_equivalents 0.0432
_diffrn_reflns_av_sigmaI/netI 0.0258
_diffrn_reflns_limit_h_max 26
_diffrn_reflns_limit_h_min 0
_diffrn_reflns_limit_k_max 0
_diffrn_reflns_limit_k_min -15
_diffrn_reflns_limit_l_max 25
_diffrn_reflns_limit_l_min -25
_diffrn_reflns_number 5459
_diffrn_reflns_theta_full 25.99
_diffrn_reflns_theta_max 25.99
_diffrn_reflns_theta_min 2.68
_diffrn_standards_decay_% 2.5
_diffrn_standards_interval_time '60 min'
_diffrn_standards_number 2
_exptl_absorpt_coefficient_mu 1.509
_exptl_absorpt_correction_T_max 0.636
_exptl_absorpt_correction_T_min 0.485
_exptl_absorpt_correction_type 'psi-scans, empirical (North et  al., 1968)'
_exptl_crystal_colour colorless
_exptl_crystal_density_diffrn 1.625
_exptl_crystal_density_meas ?
_exptl_crystal_density_method 'not measured'
_exptl_crystal_description cubes
_exptl_crystal_F_000 2672
_exptl_crystal_size_max 0.4
_exptl_crystal_size_mid 0.4
_exptl_crystal_size_min 0.3
_refine_diff_density_max 0.982
_refine_diff_density_min -0.596
_refine_ls_extinction_method none
_refine_ls_goodness_of_fit_ref 1.046
_refine_ls_hydrogen_treatment mixed
_refine_ls_matrix_type full
_refine_ls_number_parameters 325
_refine_ls_number_reflns 5312
_refine_ls_number_restraints 0
_refine_ls_restrained_S_all 1.046
_refine_ls_R_factor_all 0.0588
_refine_ls_R_factor_gt 0.0365
_refine_ls_shift/su_max 0.001
_refine_ls_shift/su_mean 0.000
_refine_ls_structure_factor_coef Fsqd
_refine_ls_weighting_details 'w = 1/[\s^2^(Fo^2^)+(0.0582P)^2^+9.4283P] where P=(Fo^2^+2Fc^2^)/3'
_refine_ls_weighting_scheme calc
_refine_ls_wR_factor_ref 0.1070
_reflns_number_gt 4121
_reflns_number_total 5312
_reflns_threshold_expression I>2\s(I)
_cod_data_source_file ka1299.cif
_cod_data_source_block jh8
_cod_depositor_comments
;
The following automatic conversions were performed:

'_exptl_crystal_density_meas' value 'not measured' was changed to '?'
- the value is perceived as not measured.

Automatic conversion script
Id: cif_fix_values 3008 2015-01-20 13:52:24Z robertas 

The following automatic conversions were performed:

'_refine_ls_weighting_scheme' value 'calc w =
1/[\s^2^(Fo^2^)+(0.0582P)^2^+9.4283P] where P=(Fo^2^+2Fc^2^)/3' was
changed to 'calc'. New tag '_refine_ls_weighting_details' was
created. The value of the new tag was set to 'w =
1/[\s^2^(Fo^2^)+(0.0582P)^2^+9.4283P] where P=(Fo^2^+2Fc^2^)/3'.

Automatic conversion script
Id: cif_fix_values 3143 2015-03-26 13:38:13Z robertas 
;
_cod_original_sg_symbol_H-M 'C 2/c'
_cod_database_code 2008091

loop_
_symmetry_equiv_pos_as_xyz
'x, y, z'
'-x, y, -z+1/2'
'x+1/2, y+1/2, z'
'-x+1/2, y+1/2, -z+1/2'
'-x, -y, -z'
'x, -y, z-1/2'
'-x+1/2, -y+1/2, -z'
'x+1/2, -y+1/2, z-1/2'

loop_
_atom_site_label
_atom_site_fract_x
_atom_site_fract_y
_atom_site_fract_z
_atom_site_U_iso_or_equiv
_atom_site_adp_type
_atom_site_calc_flag
_atom_site_refinement_flags
_atom_site_occupancy
_atom_site_disorder_assembly
_atom_site_disorder_group
_atom_site_type_symbol
Cs 0.346832(11) 0.70108(2) 0.593191(12) 0.05140(11) Uani d . 1 . . Cs
C1 0.1113(2) 0.4733(4) 0.4305(2) 0.0618(11) Uani d . 1 . . C
H1A 0.0989 0.3993 0.4189 0.074 Uiso calc . 1 . . H
H1B 0.0899 0.4924 0.4692 0.074 Uiso calc . 1 . . H
C2 0.18112(19) 0.4741(3) 0.4459(2) 0.0513(9) Uani d . 1 . . C
C3 0.2251(2) 0.5345(3) 0.4120(2) 0.0537(9) Uani d . 1 . . C
H3 0.2124 0.5725 0.3752 0.064 Uiso calc . 1 . . H
C4 0.2871(2) 0.5375(3) 0.4335(2) 0.0561(10) Uani d . 1 . . C
H4 0.3162 0.5754 0.4099 0.067 Uiso calc . 1 . . H
C5 0.30643(19) 0.4855(4) 0.4891(2) 0.0567(10) Uani d . 1 . . C
H5 0.3482 0.4901 0.5033 0.068 Uiso calc . 1 . . H
C6 0.2642(2) 0.4259(3) 0.5245(2) 0.0547(10) Uani d . 1 . . C
C7 0.2037(2) 0.4198(3) 0.4988(2) 0.0531(9) Uani d . 1 . . C
C8 0.2782(2) 0.3771(4) 0.5902(2) 0.0704(12) Uani d . 1 . . C
H8A 0.2425 0.3898 0.6166 0.085 Uiso calc . 1 . . H
H8B 0.2831 0.2984 0.5858 0.085 Uiso calc . 1 . . H
C9 0.3901(3) 0.3598(4) 0.6033(3) 0.0798(15) Uani d . 1 . . C
H9A 0.3866 0.3473 0.5574 0.096 Uiso calc . 1 . . H
H9B 0.3907 0.2888 0.6242 0.096 Uiso calc . 1 . . H
C10 0.4505(2) 0.4167(5) 0.6188(3) 0.0846(16) Uani d . 1 . . C
H10A 0.4536 0.4326 0.6644 0.101 Uiso calc . 1 . . H
H10B 0.4851 0.3692 0.6087 0.101 Uiso calc . 1 . . H
C11 0.5165(2) 0.5610(5) 0.5887(4) 0.0943(19) Uani d . 1 . . C
H11A 0.5456 0.5109 0.5695 0.113 Uiso calc . 1 . . H
H11B 0.5291 0.5693 0.6336 0.113 Uiso calc . 1 . . H
C12 0.5195(2) 0.6679(5) 0.5567(3) 0.0819(16) Uani d . 1 . . C
H12A 0.5629 0.6874 0.5506 0.098 Uiso calc . 1 . . H
H12B 0.4981 0.6637 0.5149 0.098 Uiso calc . 1 . . H
C13 0.4997(2) 0.8567(4) 0.5690(2) 0.0645(12) Uani d . 1 . . C
H13A 0.4752 0.8651 0.5292 0.077 Uiso calc . 1 . . H
H13B 0.5436 0.8676 0.5603 0.077 Uiso calc . 1 . . H
C14 0.4793(2) 0.9398(4) 0.6169(3) 0.0700(13) Uani d . 1 . . C
H14A 0.4963 0.9190 0.6589 0.084 Uiso calc . 1 . . H
H14B 0.4974 1.0101 0.6063 0.084 Uiso calc . 1 . . H
C15 0.3969(2) 0.9989(4) 0.6837(2) 0.0738(14) Uani d . 1 . . C
H15A 0.3552 1.0309 0.6814 0.089 Uiso calc . 1 . . H
H15B 0.4266 1.0571 0.6938 0.089 Uiso calc . 1 . . H
C16 0.4000(2) 0.9166(5) 0.7366(2) 0.0767(14) Uani d . 1 . . C
H16A 0.4410 0.8818 0.7380 0.092 Uiso calc . 1 . . H
H16B 0.3948 0.9533 0.7772 0.092 Uiso calc . 1 . . H
C17 0.3505(3) 0.7639(6) 0.7817(2) 0.0823(16) Uani d . 1 . . C
H17A 0.3393 0.8056 0.8191 0.099 Uiso calc . 1 . . H
H17B 0.3915 0.7319 0.7903 0.099 Uiso calc . 1 . . H
C18 0.3038(3) 0.6755(5) 0.7695(2) 0.0832(16) Uani d . 1 . . C
H18A 0.2928 0.6423 0.8098 0.100 Uiso calc . 1 . . H
H18B 0.2659 0.7058 0.7493 0.100 Uiso calc . 1 . . H
C19 0.2906(3) 0.5005(5) 0.7224(2) 0.0767(14) Uani d . 1 . . C
H19A 0.2539 0.5170 0.6952 0.092 Uiso calc . 1 . . H
H19B 0.2767 0.4776 0.7639 0.092 Uiso calc . 1 . . H
C20 0.3283(3) 0.4099(4) 0.6927(2) 0.0758(14) Uani d . 1 . . C
H20A 0.3700 0.4088 0.7131 0.091 Uiso calc . 1 . . H
H20B 0.3086 0.3402 0.7013 0.091 Uiso calc . 1 . . H
C21 0.1025(3) 0.7239(4) 0.6649(3) 0.0682(12) Uani d . 1 . . C
N1 0.33428(16) 0.4213(3) 0.62307(18) 0.0594(9) Uani d . 1 . . N
O1 0.45474(14) 0.5163(3) 0.58361(18) 0.0757(9) Uani d . 1 . . O
O2 0.49076(14) 0.7493(3) 0.59437(16) 0.0667(8) Uani d . 1 . . O
N2 0.41051(16) 0.9531(3) 0.62059(17) 0.0562(8) Uani d . 1 . . N
F1 0.16211(12) 0.3562(2) 0.53114(13) 0.0678(7) Uani d . 1 . . F
O5 0.20579(19) 0.6925(4) 0.6133(3) 0.1122(17) Uani d . 1 . . O
O6 0.1157(3) 0.7159(5) 0.5456(2) 0.1251(18) Uani d . 1 . . O
O7 0.1301(2) 0.5491(3) 0.6071(2) 0.1047(14) Uani d . 1 . . O
S1 0.14318(6) 0.66228(11) 0.59958(6) 0.0648(3) Uani d . 1 . . S
F2 0.1266(3) 0.6897(3) 0.72087(16) 0.1247(16) Uani d . 1 . . F
F3 0.04326(18) 0.6972(3) 0.6645(3) 0.1322(18) Uani d . 1 . . F
F4 0.10543(17) 0.8318(2) 0.66473(17) 0.0935(10) Uani d . 1 . . F
O3 0.35278(15) 0.8357(3) 0.72743(14) 0.0652(8) Uani d . 1 . . O
O4 0.32928(16) 0.5952(3) 0.72917(15) 0.0712(9) Uani d . 1 . . O

loop_
_atom_site_aniso_label
_atom_site_aniso_U_11
_atom_site_aniso_U_22
_atom_site_aniso_U_33
_atom_site_aniso_U_12
_atom_site_aniso_U_13
_atom_site_aniso_U_23
Cs 0.04768(15) 0.05478(16) 0.05218(16) -0.00247(11) 0.00763(10) -0.00256(11)
C1 0.058(2) 0.052(2) 0.076(3) -0.0132(19) 0.009(2) -0.008(2)
C2 0.055(2) 0.045(2) 0.055(2) -0.0073(17) 0.0112(18) -0.0108(18)
C3 0.060(2) 0.045(2) 0.057(2) -0.0038(18) 0.0124(18) -0.0050(18)
C4 0.062(2) 0.050(2) 0.058(2) -0.0086(18) 0.0199(19) -0.0022(19)
C5 0.052(2) 0.055(2) 0.064(3) -0.0062(18) 0.0108(19) -0.004(2)
C6 0.063(2) 0.042(2) 0.060(2) -0.0060(18) 0.0140(19) -0.0034(18)
C7 0.060(2) 0.040(2) 0.061(2) -0.0081(17) 0.0188(19) -0.0033(18)
C8 0.076(3) 0.063(3) 0.072(3) -0.008(2) 0.011(2) 0.015(2)
C9 0.078(3) 0.055(3) 0.107(4) 0.015(2) 0.013(3) 0.013(3)
C10 0.064(3) 0.082(4) 0.107(4) 0.021(3) 0.001(3) 0.016(3)
C11 0.044(2) 0.089(4) 0.150(6) 0.009(3) 0.011(3) -0.007(4)
C12 0.058(3) 0.082(4) 0.108(4) -0.001(2) 0.034(3) -0.017(3)
C13 0.047(2) 0.075(3) 0.073(3) -0.012(2) 0.009(2) -0.005(2)
C14 0.053(2) 0.075(3) 0.082(3) -0.014(2) -0.003(2) -0.020(3)
C15 0.080(3) 0.075(3) 0.067(3) -0.014(3) 0.006(2) -0.031(3)
C16 0.072(3) 0.099(4) 0.058(3) -0.010(3) -0.006(2) -0.029(3)
C17 0.095(4) 0.107(4) 0.046(3) 0.013(3) 0.006(2) -0.010(3)
C18 0.094(4) 0.101(4) 0.057(3) 0.013(3) 0.029(3) 0.007(3)
C19 0.083(3) 0.089(4) 0.059(3) -0.006(3) 0.021(2) 0.017(3)
C20 0.089(4) 0.068(3) 0.070(3) -0.004(3) 0.002(3) 0.025(3)
C21 0.080(3) 0.050(3) 0.075(3) -0.008(2) 0.013(2) 0.001(2)
N1 0.059(2) 0.055(2) 0.065(2) 0.0040(16) 0.0088(17) 0.0109(17)
O1 0.0507(17) 0.071(2) 0.106(3) 0.0078(15) 0.0071(16) 0.008(2)
O2 0.0509(16) 0.075(2) 0.075(2) -0.0036(15) 0.0173(14) -0.0092(18)
N2 0.0533(19) 0.055(2) 0.060(2) -0.0080(15) 0.0015(15) -0.0173(17)
F1 0.0657(15) 0.0545(14) 0.0846(18) -0.0171(12) 0.0208(13) 0.0072(13)
O5 0.054(2) 0.106(3) 0.178(5) -0.008(2) 0.020(3) 0.010(3)
O6 0.155(5) 0.164(5) 0.056(2) -0.028(3) -0.015(3) 0.013(3)
O7 0.129(3) 0.061(2) 0.128(3) -0.019(2) 0.059(3) -0.026(2)
S1 0.0647(7) 0.0689(7) 0.0618(7) -0.0133(6) 0.0175(5) -0.0062(6)
F2 0.221(5) 0.094(3) 0.0585(19) -0.018(3) 0.008(2) 0.0120(17)
F3 0.086(2) 0.100(3) 0.216(5) -0.0151(19) 0.077(3) -0.028(3)
F4 0.123(3) 0.0523(16) 0.107(2) -0.0048(16) 0.027(2) -0.0076(16)
O3 0.0647(18) 0.080(2) 0.0505(16) -0.0006(16) -0.0021(14) -0.0115(16)
O4 0.078(2) 0.078(2) 0.0590(18) 0.0002(17) 0.0239(15) 0.0006(16)

loop_
_atom_type_symbol
_atom_type_description
_atom_type_scat_dispersion_real
_atom_type_scat_dispersion_imag
_atom_type_scat_source
C C 0.0033 0.0016 'International Tables Vol C Tables 4.2.6.8 and 6.1.1.4'
H H 0.0000 0.0000 'International Tables Vol C Tables 4.2.6.8 and 6.1.1.4'
N N 0.0061 0.0033 'International Tables Vol C Tables 4.2.6.8 and 6.1.1.4'
O O 0.0106 0.0060 'International Tables Vol C Tables 4.2.6.8 and 6.1.1.4'
F F 0.0171 0.0103 'International Tables Vol C Tables 4.2.6.8 and 6.1.1.4'
S S 0.1246 0.1234 'International Tables Vol C Tables 4.2.6.8 and 6.1.1.4'
Cs Cs -0.3680 2.1192 'International Tables Vol C Tables 4.2.6.8 and 6.1.1.4'

loop_
_geom_angle_atom_site_label_1
_geom_angle_atom_site_label_2
_geom_angle_atom_site_label_3
_geom_angle_site_symmetry_1
_geom_angle_site_symmetry_3
_geom_angle
O5 Cs O2 . . 167.82(12)
O5 Cs O4 . . 73.13(13)
O2 Cs O4 . . 102.79(9)
O5 Cs O6 . 7_566 114.71(15)
O2 Cs O6 . 7_566 70.55(12)
O4 Cs O6 . 7_566 170.76(13)
O5 Cs O1 . . 133.77(10)
O2 Cs O1 . . 55.28(9)
O4 Cs O1 . . 83.12(9)
O6 Cs O1 7_566 . 87.75(13)
O5 Cs O3 . . 84.47(13)
O2 Cs O3 . . 83.86(9)
O4 Cs O3 . . 55.42(9)
O6 Cs O3 7_566 . 128.21(12)
O1 Cs O3 . . 113.73(9)
O5 Cs N2 . . 113.36(11)
O2 Cs N2 . . 56.13(9)
O4 Cs N2 . . 106.24(9)
O6 Cs N2 7_566 . 75.74(11)
O1 Cs N2 . . 111.11(8)
O3 Cs N2 . . 52.81(9)
O5 Cs N1 . . 81.88(10)
O2 Cs N1 . . 105.41(9)
O4 Cs N1 . . 54.88(9)
O6 Cs N1 7_566 . 119.75(12)
O1 Cs N1 . . 52.23(8)
O3 Cs N1 . . 110.00(9)
N2 Cs N1 . . 152.77(9)
O5 Cs C5 . . 80.80(12)
O2 Cs C5 . . 111.37(9)
O4 Cs C5 . . 102.47(10)
O6 Cs C5 7_566 . 74.93(12)
O1 Cs C5 . . 66.16(10)
O3 Cs C5 . . 156.49(9)
N2 Cs C5 . . 150.62(9)
N1 Cs C5 . . 49.85(10)
O5 Cs C3 . 7_566 67.10(11)
O2 Cs C3 . 7_566 104.53(10)
O4 Cs C3 . 7_566 109.35(9)
O6 Cs C3 7_566 7_566 78.98(13)
O1 Cs C3 . 7_566 159.02(9)
O3 Cs C3 . 7_566 64.64(9)
N2 Cs C3 . 7_566 49.98(9)
N1 Cs C3 . 7_566 148.73(9)
C5 Cs C3 . 7_566 124.41(10)
O5 Cs C12 . . 171.14(13)
O2 Cs C12 . . 20.77(11)
O4 Cs C12 . . 106.63(12)
O6 Cs C12 7_566 . 64.84(15)
O1 Cs C12 . . 38.54(11)
O3 Cs C12 . . 102.78(11)
N2 Cs C12 . . 75.35(11)
N1 Cs C12 . . 90.76(11)
C5 Cs C12 . . 90.69(11)
C3 Cs C12 7_566 . 120.48(11)
O5 Cs C13 . . 152.17(11)
O2 Cs C13 . . 20.77(10)
O4 Cs C13 . . 117.01(10)
O6 Cs C13 7_566 . 58.57(12)
O1 Cs C13 . . 74.06(10)
O3 Cs C13 . . 81.84(10)
N2 Cs C13 . . 40.20(9)
N1 Cs C13 . . 125.62(10)
C5 Cs C13 . . 118.81(10)
C3 Cs C13 7_566 . 85.13(10)
C12 Cs C13 . . 35.99(12)
N2 C1 C2 7_566 . 115.8(3)
C7 C2 C3 . . 116.2(4)
C7 C2 C1 . . 118.9(4)
C3 C2 C1 . . 124.7(4)
C4 C3 C2 . . 120.1(4)
C4 C3 Cs . 7_566 113.0(3)
C2 C3 Cs . 7_566 101.2(3)
C5 C4 C3 . . 120.9(4)
C4 C5 C6 . . 120.8(4)
C4 C5 Cs . . 103.7(3)
C6 C5 Cs . . 102.2(3)
C7 C6 C5 . . 115.9(4)
C7 C6 C8 . . 118.7(4)
C5 C6 C8 . . 125.3(4)
C2 C7 F1 . . 117.3(4)
C2 C7 C6 . . 125.9(4)
F1 C7 C6 . . 116.8(4)
N1 C8 C6 . . 114.2(4)
N1 C9 C10 . . 113.7(5)
O1 C10 C9 . . 111.0(4)
O1 C11 C12 . . 111.2(5)
O2 C12 C11 . . 110.0(5)
O2 C12 Cs . . 51.2(2)
C11 C12 Cs . . 86.8(3)
O2 C13 C14 . . 109.1(4)
O2 C13 Cs . . 50.87(18)
C14 C13 Cs . . 88.7(2)
N2 C14 C13 . . 115.0(3)
N2 C15 C16 . . 113.7(4)
O3 C16 C15 . . 111.0(4)
O3 C17 C18 . . 110.7(4)
O4 C18 C17 . . 109.5(4)
O4 C18 Cs . . 51.2(2)
C17 C18 Cs . . 85.4(3)
O4 C19 C20 . . 108.6(4)
O4 C19 Cs . . 50.3(2)
C20 C19 Cs . . 89.6(3)
N1 C20 C19 . . 113.8(4)
F3 C21 F4 . . 107.2(4)
F3 C21 F2 . . 105.6(5)
F4 C21 F2 . . 107.4(4)
F3 C21 S1 . . 112.6(4)
F4 C21 S1 . . 112.9(3)
F2 C21 S1 . . 110.7(4)
C8 N1 C20 . . 109.2(4)
C8 N1 C9 . . 109.6(4)
C20 N1 C9 . . 109.3(4)
C8 N1 Cs . . 110.2(3)
C20 N1 Cs . . 106.2(3)
C9 N1 Cs . . 112.2(3)
C10 O1 C11 . . 111.4(4)
C10 O1 Cs . . 120.2(3)
C11 O1 Cs . . 112.7(3)
C12 O2 C13 . . 111.7(4)
C12 O2 Cs . . 108.0(3)
C13 O2 Cs . . 108.4(2)
C1 N2 C15 7_566 . 110.7(4)
C1 N2 C14 7_566 . 108.5(4)
C15 N2 C14 . . 108.6(4)
C1 N2 Cs 7_566 . 108.7(2)
C15 N2 Cs . . 113.7(3)
C14 N2 Cs . . 106.4(2)
S1 O5 Cs . . 156.1(3)
S1 O6 Cs . 7_566 139.4(3)
O5 S1 O6 . . 113.8(3)
O5 S1 O7 . . 115.0(3)
O6 S1 O7 . . 117.5(3)
O5 S1 C21 . . 102.5(3)
O6 S1 C21 . . 102.3(3)
O7 S1 C21 . . 102.6(2)
C16 O3 C17 . . 111.4(4)
C16 O3 Cs . . 118.1(3)
C17 O3 Cs . . 111.8(3)
C18 O4 C19 . . 112.7(4)
C18 O4 Cs . . 108.3(3)
C19 O4 Cs . . 109.3(3)

loop_
_geom_bond_atom_site_label_1
_geom_bond_atom_site_label_2
_geom_bond_site_symmetry_2
_geom_bond_distance
_geom_bond_publ_flag
Cs O5 . 3.056(4) ?
Cs O2 . 3.125(3) ?
Cs O4 . 3.155(3) ?
Cs O6 7_566 3.201(5) ?
Cs O1 . 3.234(3) ?
Cs O3 . 3.247(3) ?
Cs N2 . 3.401(3) ?
Cs N1 . 3.484(4) ?
Cs C5 . 3.498(4) ?
Cs C3 7_566 3.573(4) ?
Cs C12 . 3.812(5) ?
Cs C13 . 3.824(4) ?
C1 N2 7_566 1.457(6) ?
C1 C2 . 1.511(6) ?
C2 C7 . 1.360(6) ?
C2 C3 . 1.406(6) ?
C3 C4 . 1.379(6) ?
C3 Cs 7_566 3.573(4) ?
C4 C5 . 1.373(6) ?
C5 C6 . 1.392(6) ?
C6 C7 . 1.379(6) ?
C6 C8 . 1.515(6) ?
C7 F1 . 1.376(4) ?
C8 N1 . 1.458(6) ?
C9 N1 . 1.480(6) ?
C9 C10 . 1.488(8) ?
C10 O1 . 1.425(6) ?
C11 O1 . 1.426(6) ?
C11 C12 . 1.468(9) ?
C12 O2 . 1.421(6) ?
C13 O2 . 1.428(6) ?
C13 C14 . 1.500(7) ?
C14 N2 . 1.482(6) ?
C15 N2 . 1.470(6) ?
C15 C16 . 1.492(8) ?
C16 O3 . 1.418(6) ?
C17 O3 . 1.434(7) ?
C17 C18 . 1.484(9) ?
C18 O4 . 1.415(6) ?
C19 O4 . 1.423(6) ?
C19 C20 . 1.515(8) ?
C20 N1 . 1.470(6) ?
C21 F3 . 1.305(6) ?
C21 F4 . 1.319(5) ?
C21 F2 . 1.326(6) ?
C21 S1 . 1.808(5) ?
N2 C1 7_566 1.457(6) ?
O5 S1 . 1.404(4) ?
O6 S1 . 1.411(5) ?
O6 Cs 7_566 3.201(5) ?
O7 S1 . 1.419(4) ?
